data_2017483
loop_
_publ_author_name
'Sridhar, B.'
'Ravikumar, K.'
'Krishnan, Harihara'
'Singh, A. N.'

_publ_section_title
;
 Multicomponent crystals of erlotinib
;
_journal_coeditor_code SF3120
_journal_issue 1
_journal_name_full 'Acta Crystallographica Section C'
_journal_page_first o33
_journal_page_last o38
_journal_paper_doi 10.1107/S0108270109052470
_journal_volume 66
_journal_year 2010
_chemical_formula_iupac 'C22 H23 N3 O4, H2 O'
_chemical_formula_moiety 'C22 H23 N3 O4, H2 O'
_chemical_formula_sum 'C22 H25 N3 O5'
_chemical_formula_weight 411.45
_chemical_name_common 'Erlotinib monohydrate'
_chemical_name_systematic
;
<i>N</i>-(3-ethynylphenyl)-6,7-bis(2-methoxyethoxy)quinazolin-4-amine
monohydrate
;
_space_group_IT_number 2
_symmetry_cell_setting triclinic
_symmetry_space_group_name_Hall '-P 1'
_symmetry_space_group_name_H-M 'P -1'
_atom_sites_solution_hydrogens geom
_atom_sites_solution_primary direct
_atom_sites_solution_secondary difmap
_audit_creation_method SHELXL-97
_cell_angle_alpha 98.705(2)
_cell_angle_beta 108.738(2)
_cell_angle_gamma 111.873(2)
_cell_formula_units_Z 2
_cell_length_a 9.0227(10)
_cell_length_b 10.4548(11)
_cell_length_c 13.2014(14)
_cell_measurement_reflns_used 5228
_cell_measurement_temperature 294(2)
_cell_measurement_theta_max 27.93
_cell_measurement_theta_min 2.21
_cell_volume 1041.1(2)
_computing_cell_refinement 'SAINT (Bruker, 2001)'
_computing_data_collection 'SMART (Bruker, 2001)'
_computing_data_reduction 'SAINT (Bruker, 2001)'
_computing_molecular_graphics 'DIAMOND (Brandenburg & Putz, 2005)'
_computing_publication_material 'SHELXL97 (Sheldrick, 2008)'
_computing_structure_refinement 'SHELXL97 (Sheldrick, 2008)'
_computing_structure_solution 'SHELXS97 (Sheldrick, 2008)'
_diffrn_ambient_temperature 294(2)
_diffrn_measured_fraction_theta_full 0.998
_diffrn_measured_fraction_theta_max 0.998
_diffrn_measurement_device 'Bruker SMART APEX CCD area-detector'
_diffrn_measurement_device_type 'Bruker SMART APEX CCD area-detector'
_diffrn_measurement_method '\w scan'
_diffrn_radiation_monochromator graphite
_diffrn_radiation_source 'sealed tube'
_diffrn_radiation_type MoK\a
_diffrn_radiation_wavelength 0.71073
_diffrn_reflns_av_R_equivalents 0.0170
_diffrn_reflns_av_sigmaI/netI 0.0189
_diffrn_reflns_limit_h_max 10
_diffrn_reflns_limit_h_min -10
_diffrn_reflns_limit_k_max 12
_diffrn_reflns_limit_k_min -12
_diffrn_reflns_limit_l_max 15
_diffrn_reflns_limit_l_min -15
_diffrn_reflns_number 10097
_diffrn_reflns_theta_full 25.00
_diffrn_reflns_theta_max 25.00
_diffrn_reflns_theta_min 2.21
_diffrn_standards_number 0
_exptl_absorpt_coefficient_mu 0.094
_exptl_absorpt_correction_type none
_exptl_crystal_colour colorless
_exptl_crystal_density_diffrn 1.313
_exptl_crystal_density_method 'not measured'
_exptl_crystal_description block
_exptl_crystal_F_000 436
_exptl_crystal_size_max 0.19
_exptl_crystal_size_mid 0.13
_exptl_crystal_size_min 0.09
_refine_diff_density_max 0.183
_refine_diff_density_min -0.280
_refine_ls_extinction_method none
_refine_ls_goodness_of_fit_ref 1.033
_refine_ls_hydrogen_treatment mixed
_refine_ls_matrix_type full
_refine_ls_number_parameters 311
_refine_ls_number_reflns 3666
_refine_ls_number_restraints 21
_refine_ls_restrained_S_all 1.031
_refine_ls_R_factor_all 0.0487
_refine_ls_R_factor_gt 0.0430
_refine_ls_shift/su_max 0.001
_refine_ls_shift/su_mean 0.000
_refine_ls_structure_factor_coef Fsqd
_refine_ls_weighting_details 'calc w=1/[\s^2^(Fo^2^)+(0.0652P)^2^+0.1660P] where P=(Fo^2^+2Fc^2^)/3'
_refine_ls_weighting_scheme calc
_refine_ls_wR_factor_gt 0.1135
_refine_ls_wR_factor_ref 0.1195
_reflns_number_gt 3169
_reflns_number_total 3666
_reflns_threshold_expression I>2\s(I)
_cod_data_source_file sf3120.cif
_cod_data_source_block I
_cod_original_cell_volume 1041.05(19)
_cod_database_code 2017483
_cod_database_fobs_code 2017483

loop_
_symmetry_equiv_pos_as_xyz
'x, y, z'
'-x, -y, -z'

loop_
_atom_site_type_symbol
_atom_site_label
_atom_site_fract_x
_atom_site_fract_y
_atom_site_fract_z
_atom_site_U_iso_or_equiv
_atom_site_adp_type
_atom_site_calc_flag
_atom_site_refinement_flags
_atom_site_occupancy
_atom_site_disorder_assembly
_atom_site_disorder_group
C C1 0.75210(19) 1.01314(16) 1.11192(14) 0.0571(4) Uani d . 1 . .
H H1 0.7162 1.0809 1.1345 0.068 Uiso calc R 1 . .
C C2 0.98121(17) 0.96540(14) 1.11893(11) 0.0435(3) Uani d . 1 . .
C C3 0.85915(16) 0.82402(14) 1.04030(11) 0.0413(3) Uani d . 1 . .
C C4 0.90549(17) 0.72113(14) 0.99468(11) 0.0448(3) Uani d . 1 . .
H H4 1.0231 0.7435 1.0151 0.054 Uiso calc R 1 . .
C C5 0.77919(17) 0.58952(14) 0.92095(12) 0.0458(3) Uani d . 1 . .
C C6 0.59847(17) 0.55081(14) 0.89195(11) 0.0450(3) Uani d . 1 . .
C C7 0.55111(17) 0.64950(15) 0.93433(11) 0.0467(3) Uani d . 1 . .
H H7 0.4332 0.6250 0.9148 0.056 Uiso calc R 1 . .
C C8 0.68000(17) 0.78811(14) 1.00743(11) 0.0436(3) Uani d . 1 . .
C C9 0.95945(19) 0.52836(17) 0.84211(14) 0.0584(4) Uani d . 1 . .
H H9B 1.0536 0.5198 0.8974 0.070 Uiso calc R 1 . .
H H9A 1.0007 0.6283 0.8422 0.070 Uiso calc R 1 . .
C C10 0.9051(3) 0.4313(2) 0.72896(16) 0.0751(5) Uani d U 1 . .
H H10A 0.8068 0.4366 0.6749 0.090 Uiso calc R 1 . .
H H10B 1.0011 0.4622 0.7058 0.090 Uiso calc R 1 . .
C C11 0.7474(4) 0.1821(3) 0.6302(2) 0.1361(11) Uani d U 1 . .
H H11A 0.7222 0.0885 0.6404 0.204 Uiso calc R 1 . .
H H11B 0.8031 0.1942 0.5791 0.204 Uiso calc R 1 . .
H H11C 0.6402 0.1899 0.6001 0.204 Uiso calc R 1 . .
C C12 0.30426(18) 0.37191(17) 0.77667(13) 0.0591(4) Uani d D 1 . .
H H12A 0.2753 0.4369 0.7381 0.071 Uiso calc R 1 A 1
H H12B 0.2617 0.3679 0.8355 0.071 Uiso calc R 1 A 1
C C13 0.2314(18) 0.2233(8) 0.6960(8) 0.073(3) Uani d PD 0.554(7) B 1
H H13A 0.2869 0.1690 0.7322 0.087 Uiso calc PR 0.554(7) B 1
H H13B 0.1066 0.1718 0.6757 0.087 Uiso calc PR 0.554(7) B 1
O O2 0.2608(13) 0.2329(9) 0.5980(8) 0.077(2) Uani d PD 0.554(7) B 1
C C14 0.2189(9) 0.1003(5) 0.5236(4) 0.122(2) Uani d PD 0.554(7) B 1
H H14A 0.2581 0.1185 0.4654 0.183 Uiso calc PR 0.554(7) B 1
H H14B 0.0943 0.0412 0.4907 0.183 Uiso calc PR 0.554(7) B 1
H H14C 0.2757 0.0508 0.5642 0.183 Uiso calc PR 0.554(7) B 1
C C131 0.196(2) 0.2216(11) 0.6928(11) 0.069(3) Uani d PD 0.446(7) B 2
H H13C 0.2303 0.1539 0.7243 0.083 Uiso calc PR 0.446(7) B 2
H H13D 0.0729 0.1908 0.6767 0.083 Uiso calc PR 0.446(7) B 2
O O21 0.2208(16) 0.2218(13) 0.5925(11) 0.085(3) Uani d PD 0.446(7) B 2
C C141 0.3550(8) 0.1845(7) 0.5906(5) 0.0836(18) Uani d PD 0.446(7) B 2
H H14D 0.3673 0.1874 0.5213 0.125 Uiso calc PR 0.446(7) B 2
H H14E 0.3257 0.0886 0.5966 0.125 Uiso calc PR 0.446(7) B 2
H H14F 0.4633 0.2521 0.6526 0.125 Uiso calc PR 0.446(7) B 2
C C15 1.30051(17) 1.13446(14) 1.23772(11) 0.0449(3) Uani d . 1 . .
C C16 1.2899(2) 1.25678(16) 1.28597(12) 0.0535(4) Uani d . 1 . .
H H16 1.1814 1.2566 1.2684 0.064 Uiso calc R 1 . .
C C17 1.4412(2) 1.37874(17) 1.36015(13) 0.0616(4) Uani d . 1 . .
H H17 1.4330 1.4604 1.3913 0.074 Uiso calc R 1 . .
C C18 1.6036(2) 1.38200(16) 1.38890(12) 0.0602(4) Uani d . 1 . .
H H18 1.7037 1.4647 1.4394 0.072 Uiso calc R 1 . .
C C19 1.61654(18) 1.26067(16) 1.34183(12) 0.0534(4) Uani d . 1 . .
C C20 1.46473(18) 1.13763(15) 1.26602(12) 0.0502(3) Uani d . 1 . .
H H20 1.4734 1.0566 1.2339 0.060 Uiso calc R 1 . .
C C21 1.7847(2) 1.26054(18) 1.37171(14) 0.0641(4) Uani d . 1 . .
C C22 1.9222(2) 1.2602(2) 1.39920(19) 0.0876(6) Uani d . 1 . .
H H22 2.0309 1.2600 1.4209 0.105 Uiso calc R 1 . .
N N1 0.62628(15) 0.88598(13) 1.04533(11) 0.0531(3) Uani d . 1 . .
N N2 0.92649(15) 1.05919(13) 1.15217(11) 0.0535(3) Uani d . 1 . .
N N3 1.15649(14) 1.00449(13) 1.15992(10) 0.0470(3) Uani d . 1 . .
H H3N 1.1848(19) 0.9423(17) 1.1363(13) 0.050(4) Uiso d . 1 . .
O O1 0.48834(12) 0.41491(10) 0.82075(8) 0.0555(3) Uani d . 1 B .
O O3 0.81022(14) 0.48559(11) 0.86847(11) 0.0688(3) Uani d . 1 . .
O O4 0.8565(2) 0.28741(14) 0.73162(11) 0.0847(4) Uani d U 1 . .
O O1W 1.32150(16) 0.80957(14) 1.09388(13) 0.0706(4) Uani d . 1 . .
H H1W 1.316(3) 0.745(3) 1.120(2) 0.085 Uiso d . 1 . .
H H2W 1.405(3) 0.828(2) 1.0738(17) 0.086 Uiso d . 1 . .

loop_
_atom_site_aniso_label
_atom_site_aniso_U_11
_atom_site_aniso_U_22
_atom_site_aniso_U_33
_atom_site_aniso_U_12
_atom_site_aniso_U_13
_atom_site_aniso_U_23
C1 0.0508(8) 0.0498(8) 0.0741(10) 0.0246(7) 0.0308(8) 0.0117(7)
C2 0.0422(7) 0.0422(7) 0.0479(7) 0.0172(6) 0.0217(6) 0.0163(6)
C3 0.0397(7) 0.0417(7) 0.0446(7) 0.0171(6) 0.0203(6) 0.0161(6)
C4 0.0363(7) 0.0438(7) 0.0552(8) 0.0172(6) 0.0211(6) 0.0155(6)
C5 0.0446(7) 0.0405(7) 0.0550(8) 0.0181(6) 0.0253(6) 0.0138(6)
C6 0.0418(7) 0.0423(7) 0.0443(7) 0.0124(6) 0.0179(6) 0.0126(6)
C7 0.0354(7) 0.0512(8) 0.0515(8) 0.0168(6) 0.0184(6) 0.0164(6)
C8 0.0405(7) 0.0468(7) 0.0479(7) 0.0199(6) 0.0218(6) 0.0171(6)
C9 0.0506(8) 0.0578(9) 0.0749(10) 0.0279(7) 0.0324(8) 0.0182(8)
C10 0.0946(13) 0.0755(11) 0.0768(11) 0.0495(10) 0.0453(10) 0.0293(9)
C11 0.178(3) 0.0878(16) 0.0848(16) 0.0264(17) 0.0309(17) 0.0140(13)
C12 0.0414(8) 0.0585(9) 0.0571(9) 0.0083(7) 0.0145(7) 0.0145(7)
C13 0.045(5) 0.059(3) 0.072(4) -0.003(2) 0.006(2) 0.018(3)
O2 0.098(5) 0.057(2) 0.056(3) 0.028(3) 0.017(3) 0.0123(19)
C14 0.164(6) 0.076(3) 0.094(3) 0.046(3) 0.035(4) 0.004(3)
C131 0.043(5) 0.060(4) 0.073(5) 0.006(3) 0.016(3) 0.000(3)
O21 0.074(4) 0.098(6) 0.055(3) 0.041(3) 0.002(2) 0.000(3)
C141 0.086(4) 0.087(4) 0.075(3) 0.043(3) 0.030(3) 0.011(3)
C15 0.0448(7) 0.0408(7) 0.0422(7) 0.0134(6) 0.0161(6) 0.0137(6)
C16 0.0541(8) 0.0496(8) 0.0492(8) 0.0229(7) 0.0150(7) 0.0110(6)
C17 0.0694(10) 0.0485(8) 0.0517(8) 0.0248(8) 0.0136(7) 0.0051(7)
C18 0.0594(9) 0.0478(8) 0.0463(8) 0.0112(7) 0.0088(7) 0.0060(6)
C19 0.0471(8) 0.0523(8) 0.0463(8) 0.0123(6) 0.0141(6) 0.0147(6)
C20 0.0469(8) 0.0451(8) 0.0516(8) 0.0157(6) 0.0190(6) 0.0125(6)
C21 0.0474(9) 0.0580(9) 0.0603(9) 0.0089(7) 0.0128(7) 0.0078(7)
C22 0.0481(10) 0.0858(14) 0.0990(15) 0.0188(9) 0.0163(10) 0.0106(11)
N1 0.0445(6) 0.0527(7) 0.0669(8) 0.0243(6) 0.0274(6) 0.0153(6)
N2 0.0485(7) 0.0458(7) 0.0647(8) 0.0195(5) 0.0266(6) 0.0102(6)
N3 0.0397(6) 0.0398(6) 0.0548(7) 0.0153(5) 0.0173(5) 0.0086(5)
O1 0.0443(5) 0.0455(5) 0.0588(6) 0.0104(4) 0.0165(5) 0.0052(4)
O3 0.0599(7) 0.0431(6) 0.1028(9) 0.0160(5) 0.0491(6) 0.0054(5)
O4 0.1224(11) 0.0707(8) 0.0702(8) 0.0544(8) 0.0394(7) 0.0174(6)
O1W 0.0510(7) 0.0592(7) 0.1148(10) 0.0278(6) 0.0439(7) 0.0317(7)

loop_
_atom_type_symbol
_atom_type_description
_atom_type_scat_dispersion_real
_atom_type_scat_dispersion_imag
_atom_type_scat_source
C C 0.0033 0.0016 'International Tables Vol C Tables 4.2.6.8 and 6.1.1.4'
H H 0.0000 0.0000 'International Tables Vol C Tables 4.2.6.8 and 6.1.1.4'
N N 0.0061 0.0033 'International Tables Vol C Tables 4.2.6.8 and 6.1.1.4'
O O 0.0106 0.0060 'International Tables Vol C Tables 4.2.6.8 and 6.1.1.4'

loop_
_geom_angle_atom_site_label_1
_geom_angle_atom_site_label_2
_geom_angle_atom_site_label_3
_geom_angle_site_symmetry_1
_geom_angle_site_symmetry_3
_geom_angle
_geom_angle_publ_flag
N1 C1 N2 . . 128.76(13) ?
N1 C1 H1 . . 115.6 ?
N2 C1 H1 . . 115.6 ?
N2 C2 N3 . . 119.37(12) ?
N2 C2 C3 . . 121.15(12) ?
N3 C2 C3 . . 119.49(12) ?
C8 C3 C4 . . 118.78(12) ?
C8 C3 C2 . . 116.14(12) ?
C4 C3 C2 . . 125.08(12) ?
C5 C4 C3 . . 120.43(12) ?
C5 C4 H4 . . 119.8 ?
C3 C4 H4 . . 119.8 ?
C4 C5 O3 . . 124.87(12) ?
C4 C5 C6 . . 120.72(12) ?
O3 C5 C6 . . 114.40(12) ?
O1 C6 C7 . . 126.28(12) ?
O1 C6 C5 . . 114.10(12) ?
C7 C6 C5 . . 119.61(12) ?
C6 C7 C8 . . 120.33(12) ?
C6 C7 H7 . . 119.8 ?
C8 C7 H7 . . 119.8 ?
N1 C8 C7 . . 118.42(12) ?
N1 C8 C3 . . 121.56(12) ?
C7 C8 C3 . . 120.02(12) ?
O3 C9 C10 . . 107.48(13) ?
O3 C9 H9B . . 110.2 ?
C10 C9 H9B . . 110.2 ?
O3 C9 H9A . . 110.2 ?
C10 C9 H9A . . 110.2 ?
H9B C9 H9A . . 108.5 ?
O4 C10 C9 . . 109.79(15) ?
O4 C10 H10A . . 109.7 ?
C9 C10 H10A . . 109.7 ?
O4 C10 H10B . . 109.7 ?
C9 C10 H10B . . 109.7 ?
H10A C10 H10B . . 108.2 ?
O4 C11 H11A . . 109.5 ?
O4 C11 H11B . . 109.5 ?
H11A C11 H11B . . 109.5 ?
O4 C11 H11C . . 109.5 ?
H11A C11 H11C . . 109.5 ?
H11B C11 H11C . . 109.5 ?
O1 C12 C13 . . 101.7(6) ?
O1 C12 C131 . . 113.2(7) ?
O1 C12 H12A . . 111.4 ?
C13 C12 H12A . . 111.4 ?
C131 C12 H12A . . 106.4 ?
O1 C12 H12B . . 111.4 ?
C13 C12 H12B . . 111.4 ?
C131 C12 H12B . . 104.8 ?
H12A C12 H12B . . 109.3 ?
O2 C13 C12 . . 110.8(7) ?
O2 C13 H13A . . 109.5 ?
C12 C13 H13A . . 109.5 ?
O2 C13 H13B . . 109.5 ?
C12 C13 H13B . . 109.5 ?
H13A C13 H13B . . 108.1 ?
C14 O2 C13 . . 115.3(6) ?
O2 C14 H14A . . 109.5 ?
O2 C14 H14B . . 109.5 ?
H14A C14 H14B . . 109.5 ?
O2 C14 H14C . . 109.5 ?
H14A C14 H14C . . 109.5 ?
H14B C14 H14C . . 109.5 ?
O21 C131 C12 . . 109.8(10) ?
O21 C131 H13C . . 109.7 ?
C12 C131 H13C . . 109.7 ?
O21 C131 H13D . . 109.7 ?
C12 C131 H13D . . 109.7 ?
H13C C131 H13D . . 108.2 ?
C141 O21 C131 . . 112.9(11) ?
O21 C141 H14D . . 109.5 ?
O21 C141 H14E . . 109.5 ?
H14D C141 H14E . . 109.5 ?
O21 C141 H14F . . 109.5 ?
H14D C141 H14F . . 109.5 ?
H14E C141 H14F . . 109.5 ?
C16 C15 C20 . . 118.82(13) ?
C16 C15 N3 . . 125.21(13) ?
C20 C15 N3 . . 115.97(12) ?
C17 C16 C15 . . 119.80(14) ?
C17 C16 H16 . . 120.1 ?
C15 C16 H16 . . 120.1 ?
C18 C17 C16 . . 121.56(15) ?
C18 C17 H17 . . 119.2 ?
C16 C17 H17 . . 119.2 ?
C17 C18 C19 . . 119.39(14) ?
C17 C18 H18 . . 120.3 ?
C19 C18 H18 . . 120.3 ?
C18 C19 C20 . . 119.46(14) ?
C18 C19 C21 . . 120.49(13) ?
C20 C19 C21 . . 120.05(14) ?
C15 C20 C19 . . 120.97(14) ?
C15 C20 H20 . . 119.5 ?
C19 C20 H20 . . 119.5 ?
C22 C21 C19 . . 178.02(19) ?
C21 C22 H22 . . 180.0 ?
C1 N1 C8 . . 115.44(12) ?
C2 N2 C1 . . 116.78(12) ?
C2 N3 C15 . . 130.25(12) ?
C2 N3 H3N . . 116.0(11) ?
C15 N3 H3N . . 113.7(11) ?
C6 O1 C12 . . 118.19(12) ?
C5 O3 C9 . . 119.26(11) ?
C11 O4 C10 . . 115.55(17) ?
H1W O1W H2W . . 106(2) ?

loop_
_geom_bond_atom_site_label_1
_geom_bond_atom_site_label_2
_geom_bond_site_symmetry_2
_geom_bond_distance
_geom_bond_publ_flag
C1 N1 . 1.3075(19) ?
C1 N2 . 1.3457(18) ?
C1 H1 . 0.9300 ?
C2 N2 . 1.3295(18) ?
C2 N3 . 1.3647(17) ?
C2 C3 . 1.4364(19) ?
C3 C8 . 1.4107(18) ?
C3 C4 . 1.4127(19) ?
C4 C5 . 1.3612(19) ?
C4 H4 . 0.9300 ?
C5 O3 . 1.3647(17) ?
C5 C6 . 1.4246(18) ?
C6 O1 . 1.3540(16) ?
C6 C7 . 1.367(2) ?
C7 C8 . 1.408(2) ?
C7 H7 . 0.9300 ?
C8 N1 . 1.3794(18) ?
C9 O3 . 1.4261(18) ?
C9 C10 . 1.483(2) ?
C9 H9B . 0.9700 ?
C9 H9A . 0.9700 ?
C10 O4 . 1.411(2) ?
C10 H10A . 0.9700 ?
C10 H10B . 0.9700 ?
C11 O4 . 1.368(3) ?
C11 H11A . 0.9600 ?
C11 H11B . 0.9600 ?
C11 H11C . 0.9600 ?
C12 O1 . 1.4293(18) ?
C12 C13 . 1.506(7) ?
C12 C131 . 1.511(8) ?
C12 H12A . 0.9700 ?
C12 H12B . 0.9700 ?
C13 O2 . 1.413(7) ?
C13 H13A . 0.9700 ?
C13 H13B . 0.9700 ?
O2 C14 . 1.410(8) ?
C14 H14A . 0.9600 ?
C14 H14B . 0.9600 ?
C14 H14C . 0.9600 ?
C131 O21 . 1.413(8) ?
C131 H13C . 0.9700 ?
C131 H13D . 0.9700 ?
O21 C141 . 1.409(9) ?
C141 H14D . 0.9600 ?
C141 H14E . 0.9600 ?
C141 H14F . 0.9600 ?
C15 C16 . 1.391(2) ?
C15 C20 . 1.393(2) ?
C15 N3 . 1.4122(17) ?
C16 C17 . 1.384(2) ?
C16 H16 . 0.9300 ?
C17 C18 . 1.376(2) ?
C17 H17 . 0.9300 ?
C18 C19 . 1.388(2) ?
C18 H18 . 0.9300 ?
C19 C20 . 1.3962(19) ?
C19 C21 . 1.440(2) ?
C20 H20 . 0.9300 ?
C21 C22 . 1.177(2) ?
C22 H22 . 0.9300 ?
N3 H3N . 0.836(16) ?
O1W H1W . 0.80(2) ?
O1W H2W . 0.85(2) ?

loop_
_geom_hbond_atom_site_label_D
_geom_hbond_atom_site_label_H
_geom_hbond_atom_site_label_A
_geom_hbond_site_symmetry_A
_geom_hbond_distance_DH
_geom_hbond_distance_HA
_geom_hbond_distance_DA
_geom_hbond_angle_DHA
N3 H3N O1W . 0.836(16) 2.290(17) 3.1123(18) 167.9(14)
O1W H1W O3 2_767 0.80(2) 2.30(2) 3.0485(18) 156(2)
O1W H2W N1 1_655 0.85(2) 2.03(2) 2.8742(18) 173(2)
C4 H4 O1W . 0.93 2.33 3.248(2) 171
C16 H16 N2 . 0.93 2.27 2.874(2) 122
C20 H20 O1W . 0.93 2.50 3.323(2) 148
C12 H12B Cg2 2_667 0.97 2.76 3.642(2) 151

loop_
_geom_torsion_atom_site_label_1
_geom_torsion_atom_site_label_2
_geom_torsion_atom_site_label_3
_geom_torsion_atom_site_label_4
_geom_torsion_site_symmetry_1
_geom_torsion_site_symmetry_2
_geom_torsion_site_symmetry_3
_geom_torsion_site_symmetry_4
_geom_torsion
_geom_torsion_publ_flag
N2 C2 C3 C8 . . . . -4.29(19) ?
N3 C2 C3 C8 . . . . 175.99(11) ?
N2 C2 C3 C4 . . . . 175.60(12) ?
N3 C2 C3 C4 . . . . -4.1(2) ?
C8 C3 C4 C5 . . . . -0.4(2) ?
C2 C3 C4 C5 . . . . 179.68(12) ?
C3 C4 C5 O3 . . . . 176.88(13) ?
C3 C4 C5 C6 . . . . -2.6(2) ?
C4 C5 C6 O1 . . . . -177.87(12) ?
O3 C5 C6 O1 . . . . 2.63(18) ?
C4 C5 C6 C7 . . . . 3.2(2) ?
O3 C5 C6 C7 . . . . -176.27(12) ?
O1 C6 C7 C8 . . . . -179.58(12) ?
C5 C6 C7 C8 . . . . -0.8(2) ?
C6 C7 C8 N1 . . . . 177.91(12) ?
C6 C7 C8 C3 . . . . -2.2(2) ?
C4 C3 C8 N1 . . . . -177.28(12) ?
C2 C3 C8 N1 . . . . 2.62(19) ?
C4 C3 C8 C7 . . . . 2.80(19) ?
C2 C3 C8 C7 . . . . -177.30(11) ?
O3 C9 C10 O4 . . . . -63.80(18) ?
O1 C12 C13 O2 . . . . -74.6(10) ?
C131 C12 C13 O2 . . . . 110(5) ?
C12 C13 O2 C14 . . . . 171.8(9) ?
O1 C12 C131 O21 . . . . -70.2(13) ?
C13 C12 C131 O21 . . . . -65(4) ?
C12 C131 O21 C141 . . . . 92.9(14) ?
C20 C15 C16 C17 . . . . 0.3(2) ?
N3 C15 C16 C17 . . . . -179.07(13) ?
C15 C16 C17 C18 . . . . -0.8(2) ?
C16 C17 C18 C19 . . . . 0.5(2) ?
C17 C18 C19 C20 . . . . 0.1(2) ?
C17 C18 C19 C21 . . . . -179.13(14) ?
C16 C15 C20 C19 . . . . 0.3(2) ?
N3 C15 C20 C19 . . . . 179.78(12) ?
C18 C19 C20 C15 . . . . -0.6(2) ?
C21 C19 C20 C15 . . . . 178.70(13) ?
N2 C1 N1 C8 . . . . -3.1(2) ?
C7 C8 N1 C1 . . . . -179.29(13) ?
C3 C8 N1 C1 . . . . 0.8(2) ?
N3 C2 N2 C1 . . . . -177.87(12) ?
C3 C2 N2 C1 . . . . 2.4(2) ?
N1 C1 N2 C2 . . . . 1.6(2) ?
N2 C2 N3 C15 . . . . 1.0(2) ?
C3 C2 N3 C15 . . . . -179.23(12) ?
C16 C15 N3 C2 . . . . -3.3(2) ?
C20 C15 N3 C2 . . . . 177.24(13) ?
C7 C6 O1 C12 . . . . 5.8(2) ?
C5 C6 O1 C12 . . . . -172.97(12) ?
C13 C12 O1 C6 . . . . 175.3(4) ?
C131 C12 O1 C6 . . . . 176.4(6) ?
C4 C5 O3 C9 . . . . -31.4(2) ?
C6 C5 O3 C9 . . . . 148.11(13) ?
C10 C9 O3 C5 . . . . -139.61(15) ?
C9 C10 O4 C11 . . . . 157.4(2) ?
